data_7046991
loop_
_publ_author_name
'Haider, Wasim'
'Huch, Volker'
'Sch\"afer, Andr\'e'

_publ_section_title
;
 Lewis base complexes of sila[2]aluminocenophanes.
;
_journal_issue 31
_journal_name_full 'Dalton transactions (Cambridge, England : 2003)'
_journal_page_first 10425
_journal_page_last 10428
_journal_paper_doi 10.1039/c8dt02491j
_journal_volume 47
_journal_year 2018
_chemical_formula_moiety 'C18 H30 Mg O2 Si2'
_chemical_formula_sum 'C18 H30 Mg O2 Si2'
_chemical_formula_weight 358.91
_chemical_properties_physical Air-sensitive,Moisture-sensitive
_space_group_crystal_system monoclinic
_space_group_IT_number 14
_space_group_name_Hall '-P 2yn'
_space_group_name_H-M_alt 'P 1 21/n 1'
_symmetry_space_group_name_Hall '-P 2yn'
_symmetry_space_group_name_H-M 'P 1 21/n 1'
_atom_sites_solution_hydrogens difmap
_audit_creation_method SHELXL-2014/6
_audit_update_record
;
2018-06-14 deposited with the CCDC.
2018-06-28 downloaded from the CCDC.
;
_cell_angle_alpha 90
_cell_angle_beta 103.8625(19)
_cell_angle_gamma 90
_cell_formula_units_Z 4
_cell_length_a 11.3620(6)
_cell_length_b 13.9388(7)
_cell_length_c 13.4716(6)
_cell_measurement_reflns_used 1850
_cell_measurement_temperature 142(2)
_cell_measurement_theta_max 26.76
_cell_measurement_theta_min 2.35
_cell_volume 2071.39(18)
_computing_cell_refinement 'Bruker SAINT'
_computing_data_collection 'Bruker APEX2'
_computing_data_reduction 'Bruker SAINT'
_computing_molecular_graphics 'Bruker SHELXTL'
_computing_publication_material 'Bruker SHELXTL'
_computing_structure_refinement 'SHELXL-2014/6 (Sheldrick, 2014)'
_computing_structure_solution 'SHELXS-97 (Sheldrick 2008)'
_diffrn_ambient_temperature 142(2)
_diffrn_measured_fraction_theta_full 1.000
_diffrn_measured_fraction_theta_max 1.000
_diffrn_measurement_device_type 'Bruker APEX-II CCD'
_diffrn_measurement_method '\f and \w scans'
_diffrn_radiation_type MoK\a
_diffrn_radiation_wavelength 0.71073
_diffrn_reflns_av_R_equivalents 0.0370
_diffrn_reflns_av_unetI/netI 0.0371
_diffrn_reflns_Laue_measured_fraction_full 1.000
_diffrn_reflns_Laue_measured_fraction_max 1.000
_diffrn_reflns_limit_h_max 14
_diffrn_reflns_limit_h_min -14
_diffrn_reflns_limit_k_max 17
_diffrn_reflns_limit_k_min -18
_diffrn_reflns_limit_l_max 11
_diffrn_reflns_limit_l_min -17
_diffrn_reflns_number 20320
_diffrn_reflns_point_group_measured_fraction_full 1.000
_diffrn_reflns_point_group_measured_fraction_max 1.000
_diffrn_reflns_theta_full 25.242
_diffrn_reflns_theta_max 27.886
_diffrn_reflns_theta_min 2.111
_exptl_absorpt_coefficient_mu 0.208
_exptl_absorpt_correction_T_max 0.7456
_exptl_absorpt_correction_T_min 0.7264
_exptl_absorpt_correction_type multi-scan
_exptl_absorpt_process_details
; 
 SADABS 2016/2: Krause, L., Herbst-Irmer, R., Sheldrick G.M. & Stalke D., 
 J. Appl. Cryst. 48 (2015) 3-10 
;
_exptl_crystal_colour colourless
_exptl_crystal_density_diffrn 1.151
_exptl_crystal_description block
_exptl_crystal_F_000 776
_exptl_crystal_recrystallization_method 'Re-crystallisation from solvent'
_exptl_crystal_size_max 0.270
_exptl_crystal_size_mid 0.176
_exptl_crystal_size_min 0.092
_refine_diff_density_max 0.318
_refine_diff_density_min -0.216
_refine_diff_density_rms 0.046
_refine_ls_extinction_method none
_refine_ls_goodness_of_fit_ref 1.008
_refine_ls_hydrogen_treatment refall
_refine_ls_matrix_type full
_refine_ls_number_parameters 328
_refine_ls_number_reflns 4945
_refine_ls_number_restraints 0
_refine_ls_restrained_S_all 1.008
_refine_ls_R_factor_all 0.0502
_refine_ls_R_factor_gt 0.0344
_refine_ls_shift/su_max 0.001
_refine_ls_shift/su_mean 0.000
_refine_ls_structure_factor_coef Fsqd
_refine_ls_weighting_details 'w=1/[\s^2^(Fo^2^)+(0.0370P)^2^+0.6583P] where P=(Fo^2^+2Fc^2^)/3'
_refine_ls_weighting_scheme calc
_refine_ls_wR_factor_gt 0.0776
_refine_ls_wR_factor_ref 0.0850
_reflns_Friedel_coverage 0.000
_reflns_number_gt 3879
_reflns_number_total 4945
_reflns_threshold_expression 'I > 2\s(I)'
_cod_data_source_file c8dt02491j2.cif
_cod_data_source_block sh3950
_cod_depositor_comments 'Adding full bibliography for 7046987--7046991.cif.'
_cod_database_code 7046991
_shelx_space_group_comment
; 
The symmetry employed for this shelxl refinement is uniquely defined 
by the following loop, which should always be used as a source of 
symmetry information in preference to the above space-group names. 
They are only intended as comments. 
;
_shelx_estimated_absorpt_t_min 0.946
_shelx_estimated_absorpt_t_max 0.981
_shelxl_version_number 2014/6

loop_
_space_group_symop_operation_xyz
'x, y, z'
'-x+1/2, y+1/2, -z+1/2'
'-x, -y, -z'
'x-1/2, -y-1/2, z-1/2'

loop_
_atom_site_label
_atom_site_type_symbol
_atom_site_fract_x
_atom_site_fract_y
_atom_site_fract_z
_atom_site_U_iso_or_equiv
_atom_site_adp_type
_atom_site_occupancy
_atom_site_site_symmetry_order
_atom_site_calc_flag
Si1 Si 0.20413(4) 0.06130(3) 0.78327(3) 0.02124(11) Uani 1 1 d
Si2 Si 0.03080(4) -0.03793(3) 0.75060(3) 0.02068(11) Uani 1 1 d
Mg Mg -0.04145(5) 0.22186(3) 0.80542(4) 0.01964(12) Uani 1 1 d
C1 C 0.16792(13) 0.17119(10) 0.84783(11) 0.0196(3) Uani 1 1 d
C2 C 0.12418(14) 0.17385(11) 0.93937(11) 0.0224(3) Uani 1 1 d
H2 H 0.1024(16) 0.1191(13) 0.9733(13) 0.032(5) Uiso 1 1 d
C3 C 0.12441(15) 0.26888(12) 0.97281(12) 0.0265(3) Uani 1 1 d
H3 H 0.0993(17) 0.2906(13) 1.0303(14) 0.037(5) Uiso 1 1 d
C4 C 0.16785(15) 0.32674(11) 0.90431(13) 0.0289(4) Uani 1 1 d
H4 H 0.1769(17) 0.3947(14) 0.9091(14) 0.043(5) Uiso 1 1 d
C5 C 0.19462(14) 0.26816(11) 0.82878(12) 0.0231(3) Uani 1 1 d
H5 H 0.2232(16) 0.2893(12) 0.7734(13) 0.027(5) Uiso 1 1 d
C6 C 0.2510(2) 0.09783(14) 0.66395(16) 0.0363(4) Uani 1 1 d
H6A H 0.193(3) 0.139(2) 0.619(2) 0.086(9) Uiso 1 1 d
H6B H 0.268(2) 0.0451(18) 0.6304(18) 0.069(7) Uiso 1 1 d
H6C H 0.326(2) 0.1297(18) 0.6814(18) 0.073(8) Uiso 1 1 d
C7 C 0.33642(18) -0.00226(14) 0.86831(17) 0.0370(4) Uani 1 1 d
H7A H 0.3593(19) -0.0596(16) 0.8360(16) 0.053(6) Uiso 1 1 d
H7B H 0.406(2) 0.0402(16) 0.8862(16) 0.056(6) Uiso 1 1 d
H7C H 0.3165(18) -0.0208(14) 0.9309(16) 0.044(6) Uiso 1 1 d
C8 C -0.09676(13) 0.03890(10) 0.76702(11) 0.0205(3) Uani 1 1 d
C9 C -0.13101(14) 0.05602(11) 0.86003(12) 0.0224(3) Uani 1 1 d
H9 H -0.0947(15) 0.0250(12) 0.9243(13) 0.026(4) Uiso 1 1 d
C10 C -0.22023(15) 0.12787(11) 0.84508(13) 0.0258(3) Uani 1 1 d
H10 H -0.2597(16) 0.1511(12) 0.8976(13) 0.031(5) Uiso 1 1 d
C11 C -0.24419(16) 0.15649(11) 0.74200(13) 0.0286(4) Uani 1 1 d
H11 H -0.3043(17) 0.2025(13) 0.7090(13) 0.036(5) Uiso 1 1 d
C12 C -0.16813(15) 0.10267(11) 0.69402(12) 0.0248(3) Uani 1 1 d
H12 H -0.1674(16) 0.1056(12) 0.6231(13) 0.030(5) Uiso 1 1 d
C13 C 0.05317(19) -0.13928(13) 0.84527(15) 0.0331(4) Uani 1 1 d
H13A H 0.074(2) -0.1169(16) 0.9194(18) 0.063(7) Uiso 1 1 d
H13B H 0.121(2) -0.1791(15) 0.8393(15) 0.054(6) Uiso 1 1 d
H13C H -0.017(2) -0.1753(18) 0.8344(18) 0.071(8) Uiso 1 1 d
C14 C -0.00358(19) -0.09113(17) 0.61889(15) 0.0376(4) Uani 1 1 d
H14A H 0.068(2) -0.1192(16) 0.6039(16) 0.064(7) Uiso 1 1 d
H14B H -0.066(2) -0.1411(16) 0.6126(16) 0.057(6) Uiso 1 1 d
H14C H -0.033(2) -0.0456(16) 0.5708(17) 0.058(7) Uiso 1 1 d
O1 O -0.12610(10) 0.34825(7) 0.83827(8) 0.0219(2) Uani 1 1 d
O2 O -0.05177(9) 0.30843(7) 0.67376(7) 0.0208(2) Uani 1 1 d
C15 C -0.11236(15) 0.42862(11) 0.77446(12) 0.0246(3) Uani 1 1 d
H15A H -0.0321(16) 0.4558(11) 0.7996(12) 0.023(4) Uiso 1 1 d
H15B H -0.1720(16) 0.4777(12) 0.7784(13) 0.030(5) Uiso 1 1 d
C16 C -0.13027(15) 0.39039(11) 0.66824(12) 0.0237(3) Uani 1 1 d
H16A H -0.2129(16) 0.3701(12) 0.6411(12) 0.024(4) Uiso 1 1 d
H16B H -0.1079(16) 0.4402(13) 0.6237(13) 0.034(5) Uiso 1 1 d
C17 C -0.14041(18) 0.37805(14) 0.93681(13) 0.0322(4) Uani 1 1 d
H17B H -0.2100(18) 0.4194(13) 0.9259(14) 0.038(5) Uiso 1 1 d
H17A H -0.0683(17) 0.4128(13) 0.9722(13) 0.032(5) Uiso 1 1 d
H17C H -0.1500(17) 0.3198(14) 0.9742(14) 0.037(5) Uiso 1 1 d
C18 C -0.04494(17) 0.27585(13) 0.57396(13) 0.0271(4) Uani 1 1 d
H18A H -0.0046(17) 0.3248(13) 0.5437(13) 0.036(5) Uiso 1 1 d
H18B H -0.1246(18) 0.2660(13) 0.5304(14) 0.036(5) Uiso 1 1 d
H18C H 0.0020(17) 0.2173(13) 0.5835(13) 0.031(5) Uiso 1 1 d

loop_
_atom_site_aniso_label
_atom_site_aniso_U_11
_atom_site_aniso_U_22
_atom_site_aniso_U_33
_atom_site_aniso_U_23
_atom_site_aniso_U_13
_atom_site_aniso_U_12
Si1 0.0180(2) 0.0209(2) 0.0244(2) -0.00076(16) 0.00430(17) -0.00013(16)
Si2 0.0208(2) 0.0215(2) 0.0197(2) -0.00307(16) 0.00483(17) -0.00273(16)
Mg 0.0194(3) 0.0203(2) 0.0180(3) 0.00092(19) 0.0023(2) 0.00451(19)
C1 0.0165(7) 0.0210(7) 0.0201(7) 0.0015(6) 0.0021(6) -0.0008(6)
C2 0.0186(8) 0.0268(8) 0.0195(8) 0.0035(6) -0.0001(6) -0.0021(6)
C3 0.0220(8) 0.0322(8) 0.0225(8) -0.0052(7) -0.0001(7) 0.0060(7)
C4 0.0277(9) 0.0187(7) 0.0364(10) -0.0004(7) 0.0002(7) 0.0036(6)
C5 0.0182(8) 0.0227(7) 0.0272(8) 0.0069(6) 0.0027(7) 0.0004(6)
C6 0.0428(12) 0.0327(9) 0.0408(11) -0.0022(9) 0.0248(10) -0.0015(9)
C7 0.0276(10) 0.0304(9) 0.0463(12) -0.0086(8) -0.0046(9) 0.0069(8)
C8 0.0183(8) 0.0204(7) 0.0226(8) -0.0014(6) 0.0042(6) -0.0060(6)
C9 0.0216(8) 0.0230(7) 0.0220(8) 0.0000(6) 0.0037(6) -0.0039(6)
C10 0.0246(8) 0.0216(7) 0.0322(9) -0.0046(7) 0.0087(7) -0.0033(6)
C11 0.0279(9) 0.0187(7) 0.0368(10) 0.0044(7) 0.0031(7) 0.0000(6)
C12 0.0296(9) 0.0214(7) 0.0222(8) 0.0015(6) 0.0038(7) -0.0065(6)
C13 0.0397(11) 0.0249(8) 0.0387(11) 0.0044(7) 0.0175(9) 0.0031(8)
C14 0.0314(10) 0.0521(12) 0.0284(10) -0.0153(9) 0.0050(8) -0.0017(9)
O1 0.0244(6) 0.0218(5) 0.0194(5) -0.0017(4) 0.0050(4) 0.0024(4)
O2 0.0210(6) 0.0228(5) 0.0178(5) -0.0004(4) 0.0028(4) 0.0029(4)
C15 0.0233(8) 0.0187(7) 0.0304(9) 0.0000(6) 0.0035(7) 0.0027(6)
C16 0.0222(8) 0.0222(7) 0.0246(8) 0.0040(6) 0.0015(7) 0.0034(6)
C17 0.0338(10) 0.0372(10) 0.0269(9) -0.0073(8) 0.0101(8) 0.0075(8)
C18 0.0304(10) 0.0321(9) 0.0196(8) -0.0031(7) 0.0074(7) -0.0043(7)

loop_
_atom_type_symbol
_atom_type_description
_atom_type_scat_dispersion_real
_atom_type_scat_dispersion_imag
_atom_type_scat_source
C C 0.0033 0.0016 'International Tables Vol C Tables 4.2.6.8 and 6.1.1.4'
H H 0.0000 0.0000 'International Tables Vol C Tables 4.2.6.8 and 6.1.1.4'
O O 0.0106 0.0060 'International Tables Vol C Tables 4.2.6.8 and 6.1.1.4'
Mg Mg 0.0486 0.0363 'International Tables Vol C Tables 4.2.6.8 and 6.1.1.4'
Si Si 0.0817 0.0704 'International Tables Vol C Tables 4.2.6.8 and 6.1.1.4'

loop_
_geom_angle_atom_site_label_1
_geom_angle_atom_site_label_2
_geom_angle_atom_site_label_3
_geom_angle
C1 Si1 C7 109.76(8)
C1 Si1 C6 108.49(8)
C7 Si1 C6 107.45(10)
C1 Si1 Si2 107.60(5)
C7 Si1 Si2 110.32(7)
C6 Si1 Si2 113.19(7)
C8 Si2 C14 110.42(8)
C8 Si2 C13 109.58(8)
C14 Si2 C13 107.96(10)
C8 Si2 Si1 106.26(5)
C14 Si2 Si1 112.55(7)
C13 Si2 Si1 110.05(7)
O1 Mg O2 76.32(4)
O1 Mg C2 113.31(5)
O2 Mg C2 132.12(5)
O1 Mg C1 131.99(5)
O2 Mg C1 102.58(5)
C2 Mg C1 34.91(5)
O1 Mg C11 86.87(5)
O2 Mg C11 93.51(5)
C2 Mg C11 132.35(6)
C1 Mg C11 140.29(6)
O1 Mg C12 117.62(5)
O2 Mg C12 88.11(5)
C2 Mg C12 121.04(6)
C1 Mg C12 110.24(6)
C11 Mg C12 33.55(6)
O1 Mg C10 87.67(5)
O2 Mg C10 124.94(5)
C2 Mg C10 102.71(6)
C1 Mg C10 125.64(5)
C11 Mg C10 32.45(5)
C12 Mg C10 53.72(5)
O1 Mg C8 138.45(5)
O2 Mg C8 114.88(5)
C2 Mg C8 89.13(5)
C1 Mg C8 86.49(5)
C11 Mg C8 53.87(5)
C12 Mg C8 32.15(5)
C10 Mg C8 52.35(5)
O1 Mg C3 83.21(5)
O2 Mg C3 117.09(5)
C2 Mg C3 31.72(5)
C1 Mg C3 53.99(5)
C11 Mg C3 144.21(6)
C12 Mg C3 151.49(6)
C10 Mg C3 112.59(6)
C8 Mg C3 119.43(5)
O1 Mg C9 116.02(5)
O2 Mg C9 139.91(5)
C2 Mg C9 80.39(5)
C1 Mg C9 95.70(5)
C11 Mg C9 52.25(5)
C12 Mg C9 51.96(5)
C10 Mg C9 30.77(5)
C8 Mg C9 30.76(4)
C3 Mg C9 102.57(5)
O1 Mg C5 105.45(5)
O2 Mg C5 79.42(5)
C2 Mg C5 52.70(5)
C1 Mg C5 31.63(5)
C11 Mg C5 163.67(6)
C12 Mg C5 130.67(6)
C10 Mg C5 155.00(5)
C8 Mg C5 115.80(5)
C3 Mg C5 50.11(5)
C9 Mg C5 126.97(5)
O1 Mg C4 81.01(5)
O2 Mg C4 88.38(5)
C2 Mg C4 50.56(5)
C1 Mg C4 51.12(5)
C11 Mg C4 166.93(6)
C12 Mg C4 159.51(6)
C10 Mg C4 141.07(5)
C8 Mg C4 136.15(5)
C3 Mg C4 29.34(5)
C9 Mg C4 129.94(5)
C5 Mg C4 29.02(5)
C5 C1 C2 105.25(13)
C5 C1 Si1 128.25(11)
C2 C1 Si1 125.80(11)
C5 C1 Mg 85.41(9)
C2 C1 Mg 70.84(8)
Si1 C1 Mg 116.55(7)
C3 C2 C1 109.07(14)
C3 C2 Mg 85.28(10)
C1 C2 Mg 74.25(8)
C3 C2 H2 125.8(10)
C1 C2 H2 125.1(10)
Mg C2 H2 110.0(11)
C2 C3 C4 107.86(14)
C2 C3 Mg 63.00(9)
C4 C3 Mg 82.70(10)
C2 C3 H3 126.5(11)
C4 C3 H3 125.7(11)
Mg C3 H3 119.2(12)
C5 C4 C3 108.44(14)
C5 C4 Mg 70.14(9)
C3 C4 Mg 67.96(9)
C5 C4 H4 126.4(11)
C3 C4 H4 125.2(11)
Mg C4 H4 127.5(12)
C4 C5 C1 109.38(14)
C4 C5 Mg 80.84(10)
C1 C5 Mg 62.96(8)
C4 C5 H5 125.4(10)
C1 C5 H5 125.2(10)
Mg C5 H5 120.6(11)
Si1 C6 H6A 114.0(15)
Si1 C6 H6B 110.3(15)
H6A C6 H6B 111(2)
Si1 C6 H6C 109.9(14)
H6A C6 H6C 109(2)
H6B C6 H6C 102(2)
Si1 C7 H7A 112.0(13)
Si1 C7 H7B 110.5(13)
H7A C7 H7B 108.6(17)
Si1 C7 H7C 109.9(12)
H7A C7 H7C 108.4(17)
H7B C7 H7C 107.3(17)
C9 C8 C12 105.86(13)
C9 C8 Si2 126.10(12)
C12 C8 Si2 127.47(11)
C9 C8 Mg 76.58(9)
C12 C8 Mg 66.63(8)
Si2 C8 Mg 115.03(6)
C10 C9 C8 109.54(14)
C10 C9 Mg 69.91(9)
C8 C9 Mg 72.67(8)
C10 C9 H9 125.8(10)
C8 C9 H9 124.5(10)
Mg C9 H9 121.3(10)
C9 C10 C11 107.82(14)
C9 C10 Mg 79.32(9)
C11 C10 Mg 68.12(9)
C9 C10 H10 124.8(10)
C11 C10 H10 127.3(10)
Mg C10 H10 120.1(10)
C10 C11 C12 107.82(15)
C10 C11 Mg 79.44(10)
C12 C11 Mg 74.22(10)
C10 C11 H11 126.3(11)
C12 C11 H11 125.8(11)
Mg C11 H11 114.8(11)
C11 C12 C8 108.95(14)
C11 C12 Mg 72.23(9)
C8 C12 Mg 81.22(9)
C11 C12 H12 125.8(10)
C8 C12 H12 125.1(10)
Mg C12 H12 115.9(10)
Si2 C13 H13A 113.4(13)
Si2 C13 H13B 110.9(12)
H13A C13 H13B 104.9(18)
Si2 C13 H13C 109.4(15)
H13A C13 H13C 108.1(18)
H13B C13 H13C 110.1(19)
Si2 C14 H14A 111.3(13)
Si2 C14 H14B 110.2(12)
H14A C14 H14B 108.6(18)
Si2 C14 H14C 110.8(14)
H14A C14 H14C 108.3(18)
H14B C14 H14C 107.6(19)
C17 O1 C15 112.23(12)
C17 O1 Mg 126.50(10)
C15 O1 Mg 113.86(8)
C18 O2 C16 111.93(12)
C18 O2 Mg 126.60(9)
C16 O2 Mg 113.77(9)
O1 C15 C16 106.52(12)
O1 C15 H15A 108.7(10)
C16 C15 H15A 112.0(9)
O1 C15 H15B 109.7(10)
C16 C15 H15B 111.4(10)
H15A C15 H15B 108.4(14)
O2 C16 C15 107.02(12)
O2 C16 H16A 108.7(10)
C15 C16 H16A 111.3(9)
O2 C16 H16B 110.0(10)
C15 C16 H16B 109.5(10)
H16A C16 H16B 110.1(14)
O1 C17 H17B 107.6(11)
O1 C17 H17A 109.2(10)
H17B C17 H17A 110.0(15)
O1 C17 H17C 106.7(11)
H17B C17 H17C 112.9(15)
H17A C17 H17C 110.3(15)
O2 C18 H18A 108.0(11)
O2 C18 H18B 111.2(11)
H18A C18 H18B 108.3(15)
O2 C18 H18C 107.1(10)
H18A C18 H18C 110.5(15)
H18B C18 H18C 111.6(15)

loop_
_geom_bond_atom_site_label_1
_geom_bond_atom_site_label_2
_geom_bond_distance
Si1 C1 1.8556(15)
Si1 C7 1.8792(19)
Si1 C6 1.8806(19)
Si1 Si2 2.3600(6)
Si2 C8 1.8574(15)
Si2 C14 1.8758(18)
Si2 C13 1.8794(18)
Mg O1 2.1044(11)
Mg O2 2.1251(11)
Mg C2 2.3703(16)
Mg C1 2.4151(16)
Mg C11 2.4339(18)
Mg C12 2.4594(16)
Mg C10 2.5784(17)
Mg C8 2.6478(15)
Mg C3 2.6512(17)
Mg C9 2.6980(16)
Mg C5 2.7028(16)
Mg C4 2.8370(18)
C1 C5 1.422(2)
C1 C2 1.436(2)
C2 C3 1.399(2)
C2 H2 0.953(18)
C3 C4 1.401(2)
C3 H3 0.938(17)
C4 C5 1.394(2)
C4 H4 0.95(2)
C5 H5 0.931(16)
C6 H6A 0.97(3)
C6 H6B 0.91(2)
C6 H6C 0.94(3)
C7 H7A 0.98(2)
C7 H7B 0.97(2)
C7 H7C 0.96(2)
C8 C9 1.418(2)
C8 C12 1.426(2)
C9 C10 1.405(2)
C9 H9 0.968(17)
C10 C11 1.407(2)
C10 H10 0.979(17)
C11 C12 1.412(2)
C11 H11 0.964(19)
C12 H12 0.959(17)
C13 H13A 1.02(2)
C13 H13B 0.96(2)
C13 H13C 0.92(3)
C14 H14A 0.97(2)
C14 H14B 0.98(2)
C14 H14C 0.91(2)
O1 C17 1.4369(19)
O1 C15 1.4431(18)
O2 C18 1.4386(18)
O2 C16 1.4404(17)
C15 C16 1.494(2)
C15 H15A 0.971(17)
C15 H15B 0.973(18)
C16 H16A 0.965(17)
C16 H16B 0.990(18)
C17 H17B 0.961(19)
C17 H17A 0.972(19)
C17 H17C 0.976(19)
C18 H18A 0.965(19)
C18 H18B 0.96(2)
C18 H18C 0.967(18)
